data_4120630
loop_
_publ_author_name
'Obenhuber, Andreas H.'
'Gianetti, Thomas L.'
'Berrebi, Xavier'
'Bergman, Robert G.'
'Arnold, John'

_publ_section_title
;
 Reaction of (Bisimido)niobium(V) Complexes with Organic Azides: [3 + 2]
 Cycloaddition and Reversible Cleavage of \b-Diketiminato Ligands
 Involving Nitrene Transfer.
;
_journal_issue 8
_journal_name_full 'Journal of the American Chemical Society'
_journal_page_first 2994
_journal_paper_doi 10.1021/ja413194z
_journal_volume 136
_journal_year 2014
_chemical_formula_moiety 'C37 H59 N6 Nb'
_chemical_formula_sum 'C37 H59 N6 Nb'
_chemical_formula_weight 680.81
_chemical_name_common 'Complex 4'
_space_group_IT_number 29
_symmetry_cell_setting orthorhombic
_symmetry_space_group_name_Hall 'P 2c -2ac'
_symmetry_space_group_name_H-M 'P c a 21'
_atom_sites_solution_hydrogens geom
_atom_sites_solution_primary direct
_atom_sites_solution_secondary difmap
_cell_angle_alpha 90.00
_cell_angle_beta 90.00
_cell_angle_gamma 90.00
_cell_formula_units_Z 8
_cell_length_a 24.042(3)
_cell_length_b 18.1865(19)
_cell_length_c 17.3262(17)
_cell_measurement_reflns_used 9990
_cell_measurement_temperature 100(2)
_cell_measurement_theta_max 25.29
_cell_measurement_theta_min 2.60
_cell_volume 7575.7(14)
_computing_cell_refinement 'Bruker APEX2 v.2011.4'
_computing_data_collection 'Bruker APEX2 v.2011.4'
_computing_data_reduction 'Bruker APEX2 v.2011.4'
_computing_molecular_graphics ORTEP-32
_computing_publication_material WinGX
_computing_structure_refinement SHELXL-97
_computing_structure_solution SIR-92
_diffrn_ambient_temperature 100(2)
_diffrn_detector_area_resol_mean 8.366
_diffrn_measured_fraction_theta_full 1.000
_diffrn_measured_fraction_theta_max 0.999
_diffrn_measurement_device_type 'Bruker APEX-II CCD'
_diffrn_measurement_method '\f and \w scans'
_diffrn_radiation_monochromator graphite
_diffrn_radiation_source 'fine-focus sealed tube'
_diffrn_radiation_type MoK\a
_diffrn_radiation_wavelength 0.71073
_diffrn_reflns_av_R_equivalents 0.0577
_diffrn_reflns_av_sigmaI/netI 0.0616
_diffrn_reflns_limit_h_max 28
_diffrn_reflns_limit_h_min -28
_diffrn_reflns_limit_k_max 21
_diffrn_reflns_limit_k_min -21
_diffrn_reflns_limit_l_max 20
_diffrn_reflns_limit_l_min -16
_diffrn_reflns_number 51501
_diffrn_reflns_theta_full 25.00
_diffrn_reflns_theta_max 25.37
_diffrn_reflns_theta_min 1.40
_exptl_absorpt_coefficient_mu 0.350
_exptl_absorpt_correction_T_max 0.7452
_exptl_absorpt_correction_T_min 0.6676
_exptl_absorpt_correction_type multi-scan
_exptl_absorpt_process_details SADABS
_exptl_crystal_colour orange
_exptl_crystal_density_diffrn 1.194
_exptl_crystal_density_method 'not measured'
_exptl_crystal_description plate
_exptl_crystal_F_000 2912
_exptl_crystal_size_max 0.36
_exptl_crystal_size_mid 0.35
_exptl_crystal_size_min 0.04
_refine_diff_density_max 2.208
_refine_diff_density_min -0.574
_refine_diff_density_rms 0.077
_refine_ls_abs_structure_details 'Flack H D (1983), Acta Cryst. A39, 876-881'
_refine_ls_abs_structure_Flack -0.01(3)
_refine_ls_extinction_method none
_refine_ls_goodness_of_fit_ref 1.032
_refine_ls_hydrogen_treatment constr
_refine_ls_matrix_type full
_refine_ls_number_parameters 856
_refine_ls_number_reflns 12409
_refine_ls_number_restraints 1
_refine_ls_restrained_S_all 1.032
_refine_ls_R_factor_all 0.0641
_refine_ls_R_factor_gt 0.0454
_refine_ls_shift/su_max 0.007
_refine_ls_shift/su_mean 0.000
_refine_ls_structure_factor_coef Fsqd
_refine_ls_weighting_details 'calc w=1/[\s^2^(Fo^2^)+(0.0487P)^2^+6.1049P] where P=(Fo^2^+2Fc^2^)/3'
_refine_ls_weighting_scheme calc
_refine_ls_wR_factor_gt 0.0976
_refine_ls_wR_factor_ref 0.1065
_reflns_number_gt 10116
_reflns_number_total 12409
_reflns_threshold_expression >2sigma(I)
_cod_data_source_file ja413194z_si_003.cif
_cod_data_source_block (3)
_cod_depositor_comments
;
The following automatic conversions were performed:

'_symmetry_cell_setting' value 'Orthorhombic' changed to
'orthorhombic' according to
/usr/data/users/saulius/automatic-downloads/current/ACS/lib/dictionaries/cif_core.dic
dictionary named 'cif_core.dic' version 2.4.2 from 2011-04-26.

Automatic conversion script
Id: cif_fix_values 2281 2013-09-26 08:29:07Z andrius 
;
_cod_original_cell_volume 7575.8(14)
_cod_original_sg_symbol_H-M Pca2(1)
_cod_database_code 4120630

loop_
_symmetry_equiv_pos_as_xyz
'x, y, z'
'-x, -y, z+1/2'
'-x+1/2, y, z+1/2'
'x+1/2, -y, z'

loop_
_atom_site_label
_atom_site_type_symbol
_atom_site_fract_x
_atom_site_fract_y
_atom_site_fract_z
_atom_site_U_iso_or_equiv
_atom_site_adp_type
_atom_site_occupancy
_atom_site_symmetry_multiplicity
_atom_site_calc_flag
_atom_site_refinement_flags
_atom_site_disorder_assembly
_atom_site_disorder_group
C1 C -0.0418(3) 1.1203(3) 0.0749(4) 0.0416(16) Uani 1 1 d . . .
H1A H -0.0507 1.1167 0.0210 0.062 Uiso 1 1 calc R . .
H1B H -0.0226 1.1656 0.0845 0.062 Uiso 1 1 calc R . .
H1C H -0.0755 1.1191 0.1046 0.062 Uiso 1 1 calc R . .
C2 C -0.0051(2) 1.0562(3) 0.0978(3) 0.0269(13) Uani 1 1 d . A .
C3 C -0.0053(3) 0.9993(3) 0.0506(4) 0.0373(17) Uani 1 1 d . . .
H3 H -0.0285 0.9993 0.0077 0.045 Uiso 1 1 calc R . .
C4 C 0.0308(3) 0.9360(3) 0.0652(3) 0.0357(15) Uani 1 1 d . . .
C5 C 0.0251(3) 0.8695(3) 0.0122(4) 0.064(2) Uani 1 1 d . . .
H5A H 0.0494 0.8310 0.0296 0.096 Uiso 1 1 calc R . .
H5B H 0.0349 0.8832 -0.0396 0.096 Uiso 1 1 calc R . .
H5C H -0.0127 0.8523 0.0132 0.096 Uiso 1 1 calc R . .
C6 C 0.1026(3) 0.8781(3) 0.1395(3) 0.0380(15) Uani 1 1 d . . .
C7 C 0.1568(3) 0.8797(4) 0.1124(4) 0.061(2) Uani 1 1 d . . .
C8 C 0.1917(3) 0.8207(4) 0.1342(4) 0.070(3) Uani 1 1 d . . .
H8 H 0.2284 0.8197 0.1173 0.084 Uiso 1 1 calc R . .
C9 C 0.1716(4) 0.7641(4) 0.1807(4) 0.064(2) Uani 1 1 d . . .
H9 H 0.1952 0.7262 0.1956 0.076 Uiso 1 1 calc R . .
C10 C 0.1180(3) 0.7640(3) 0.2042(4) 0.0461(18) Uani 1 1 d . . .
H10 H 0.1054 0.7247 0.2338 0.055 Uiso 1 1 calc R . .
C11 C 0.0808(3) 0.8203(3) 0.1860(4) 0.0381(15) Uani 1 1 d . . .
C12 C 0.0216(3) 0.8171(3) 0.2126(4) 0.0418(16) Uani 1 1 d . . .
H12 H 0.0022 0.8605 0.1924 0.050 Uiso 1 1 calc R . .
C13 C 0.0171(3) 0.8187(3) 0.3009(4) 0.0434(16) Uani 1 1 d . . .
H13A H 0.0376 0.7781 0.3222 0.065 Uiso 1 1 calc R . .
H13B H -0.0212 0.8148 0.3158 0.065 Uiso 1 1 calc R . .
H13C H 0.0322 0.8640 0.3200 0.065 Uiso 1 1 calc R . .
C14 C -0.0082(3) 0.7481(3) 0.1818(5) 0.074(3) Uani 1 1 d . . .
H14A H 0.0037 0.7386 0.1299 0.112 Uiso 1 1 calc R . .
H14B H -0.0477 0.7560 0.1825 0.112 Uiso 1 1 calc R . .
H14C H 0.0009 0.7067 0.2138 0.112 Uiso 1 1 calc R . .
C15 C 0.1780(4) 0.9397(5) 0.0599(5) 0.086(3) Uani 1 1 d . . .
H15 H 0.1548 0.9834 0.0675 0.103 Uiso 1 1 calc R . .
C16 C 0.1713(4) 0.9139(7) -0.0253(5) 0.132(5) Uani 1 1 d . . .
H16A H 0.1857 0.8650 -0.0307 0.198 Uiso 1 1 calc R . .
H16B H 0.1915 0.9466 -0.0587 0.198 Uiso 1 1 calc R . .
H16C H 0.1326 0.9144 -0.0392 0.198 Uiso 1 1 calc R . .
C17 C 0.2388(4) 0.9615(5) 0.0728(5) 0.099(4) Uani 1 1 d . . .
H17A H 0.2444 0.9734 0.1262 0.149 Uiso 1 1 calc R . .
H17B H 0.2475 1.0036 0.0415 0.149 Uiso 1 1 calc R . .
H17C H 0.2625 0.9213 0.0587 0.149 Uiso 1 1 calc R . .
C18 C -0.0618(2) 1.0918(3) 0.2584(3) 0.0226(12) Uani 1 1 d . . .
C19 C -0.1059(3) 1.0414(3) 0.2538(4) 0.0417(16) Uani 1 1 d . . .
C20 C -0.1598(3) 1.0703(4) 0.2486(5) 0.060(2) Uani 1 1 d . . .
H20 H -0.1899 1.0380 0.2478 0.071 Uiso 1 1 calc R . .
C21 C -0.1699(3) 1.1446(4) 0.2447(4) 0.055(2) Uani 1 1 d . . .
H21 H -0.2061 1.1623 0.2406 0.066 Uiso 1 1 calc R . .
C22 C -0.1248(2) 1.1932(3) 0.2469(3) 0.0360(14) Uani 1 1 d . . .
H22 H -0.1309 1.2436 0.2437 0.043 Uiso 1 1 calc R . .
C23 C -0.0715(2) 1.1665(3) 0.2538(3) 0.0264(13) Uani 1 1 d . . .
C24 C -0.0230(2) 1.2214(3) 0.2574(3) 0.0308(13) Uani 1 1 d . . .
H24 H 0.0087 1.1989 0.2307 0.037 Uiso 1 1 calc R . .
C25 C -0.0053(3) 1.2355(3) 0.3396(4) 0.0493(17) Uani 1 1 d . . .
H25A H 0.0231 1.2725 0.3404 0.074 Uiso 1 1 calc R . .
H25B H 0.0089 1.1909 0.3617 0.074 Uiso 1 1 calc R . .
H25C H -0.0368 1.2519 0.3691 0.074 Uiso 1 1 calc R . .
C26 C -0.0353(2) 1.2945(3) 0.2172(4) 0.0432(16) Uani 1 1 d . . .
H26A H -0.0631 1.3208 0.2458 0.065 Uiso 1 1 calc R . .
H26B H -0.0487 1.2851 0.1659 0.065 Uiso 1 1 calc R . .
H26C H -0.0019 1.3233 0.2145 0.065 Uiso 1 1 calc R . .
C27 C -0.0982(3) 0.9586(3) 0.2571(5) 0.051(2) Uani 1 1 d . . .
H27 H -0.0582 0.9488 0.2553 0.061 Uiso 1 1 calc R . .
C28 C -0.1244(3) 0.9201(3) 0.1886(5) 0.068(2) Uani 1 1 d . . .
H28A H -0.1642 0.9240 0.1918 0.103 Uiso 1 1 calc R . .
H28B H -0.1139 0.8692 0.1888 0.103 Uiso 1 1 calc R . .
H28C H -0.1117 0.9427 0.1417 0.103 Uiso 1 1 calc R . .
C29 C -0.1198(3) 0.9285(4) 0.3336(5) 0.070(2) Uani 1 1 d . . .
H29A H -0.1008 0.9522 0.3754 0.105 Uiso 1 1 calc R . .
H29B H -0.1133 0.8765 0.3359 0.105 Uiso 1 1 calc R . .
H29C H -0.1590 0.9379 0.3376 0.105 Uiso 1 1 calc R . .
C30 C 0.1291(2) 1.1777(3) 0.1193(3) 0.0309(14) Uani 1 1 d . . .
C31 C 0.1256(5) 1.1728(5) 0.0326(6) 0.042(3) Uani 0.582(10) 1 d P A 1
H31A H 0.1447 1.1295 0.0153 0.063 Uiso 0.582(10) 1 calc PR A 1
H31B H 0.1425 1.2155 0.0101 0.063 Uiso 0.582(10) 1 calc PR A 1
H31C H 0.0873 1.1702 0.0173 0.063 Uiso 0.582(10) 1 calc PR A 1
C32 C 0.1023(5) 1.2494(5) 0.1444(7) 0.041(3) Uani 0.582(10) 1 d P A 1
H32A H 0.0634 1.2484 0.1320 0.062 Uiso 0.582(10) 1 calc PR A 1
H32B H 0.1197 1.2897 0.1180 0.062 Uiso 0.582(10) 1 calc PR A 1
H32C H 0.1068 1.2554 0.1991 0.062 Uiso 0.582(10) 1 calc PR A 1
C33 C 0.1901(5) 1.1788(6) 0.1440(8) 0.050(4) Uani 0.582(10) 1 d P A 1
H33A H 0.1925 1.1901 0.1980 0.075 Uiso 0.582(10) 1 calc PR A 1
H33B H 0.2097 1.2156 0.1150 0.075 Uiso 0.582(10) 1 calc PR A 1
H33C H 0.2065 1.1315 0.1346 0.075 Uiso 0.582(10) 1 calc PR A 1
C34 C 0.1406(2) 1.0017(3) 0.3328(3) 0.0254(14) Uani 1 1 d . . .
C35 C 0.1533(3) 1.0575(4) 0.3958(5) 0.085(3) Uani 1 1 d . . .
H35A H 0.1529 1.1061 0.3743 0.128 Uiso 1 1 calc R . .
H35B H 0.1893 1.0475 0.4172 0.128 Uiso 1 1 calc R . .
H35C H 0.1257 1.0540 0.4356 0.128 Uiso 1 1 calc R . .
C36 C 0.1809(3) 1.0108(6) 0.2673(5) 0.086(3) Uani 1 1 d . . .
H36A H 0.1715 0.9771 0.2266 0.130 Uiso 1 1 calc R . .
H36B H 0.2179 1.0008 0.2852 0.130 Uiso 1 1 calc R . .
H36C H 0.1790 1.0602 0.2481 0.130 Uiso 1 1 calc R . .
C37 C 0.1455(3) 0.9259(3) 0.3665(5) 0.057(2) Uani 1 1 d . . .
H37A H 0.1205 0.9213 0.4095 0.086 Uiso 1 1 calc R . .
H37B H 0.1830 0.9180 0.3838 0.086 Uiso 1 1 calc R . .
H37C H 0.1362 0.8901 0.3280 0.086 Uiso 1 1 calc R . .
C38 C 0.3058(2) 0.4039(3) 0.5419(3) 0.0252(12) Uani 1 1 d . . .
H38A H 0.3395 0.4249 0.5221 0.038 Uiso 1 1 calc R . .
H38B H 0.2974 0.3596 0.5141 0.038 Uiso 1 1 calc R . .
H38C H 0.3105 0.3926 0.5957 0.038 Uiso 1 1 calc R . .
C39 C 0.2589(2) 0.4578(3) 0.5324(3) 0.0162(11) Uani 1 1 d . . .
C40 C 0.2492(2) 0.5065(3) 0.5892(3) 0.0177(12) Uani 1 1 d . . .
H40 H 0.2739 0.5097 0.6304 0.021 Uiso 1 1 calc R . .
C41 C 0.2009(2) 0.5542(3) 0.5874(3) 0.0181(11) Uani 1 1 d . . .
C42 C 0.1959(2) 0.6129(3) 0.6480(3) 0.0275(12) Uani 1 1 d . . .
H42A H 0.2228 0.6508 0.6383 0.041 Uiso 1 1 calc R . .
H42B H 0.2025 0.5918 0.6980 0.041 Uiso 1 1 calc R . .
H42C H 0.1591 0.6335 0.6465 0.041 Uiso 1 1 calc R . .
C43 C 0.1157(2) 0.5911(2) 0.5254(3) 0.0193(11) Uani 1 1 d . . .
C44 C 0.0644(2) 0.5607(3) 0.5492(3) 0.0218(12) Uani 1 1 d . . .
C45 C 0.0165(2) 0.6018(3) 0.5356(3) 0.0289(13) Uani 1 1 d . . .
H45 H -0.0180 0.5832 0.5503 0.035 Uiso 1 1 calc R . .
C46 C 0.0194(2) 0.6701(3) 0.5003(3) 0.0279(13) Uani 1 1 d . . .
H46 H -0.0130 0.6962 0.4902 0.033 Uiso 1 1 calc R . .
C47 C 0.0696(2) 0.6991(3) 0.4804(3) 0.0276(13) Uani 1 1 d . . .
H47 H 0.0709 0.7456 0.4582 0.033 Uiso 1 1 calc R . .
C48 C 0.1191(2) 0.6607(2) 0.4927(3) 0.0210(12) Uani 1 1 d . . .
C49 C 0.1742(2) 0.6960(3) 0.4704(3) 0.0243(13) Uani 1 1 d . . .
H49 H 0.2042 0.6626 0.4859 0.029 Uiso 1 1 calc R . .
C50 C 0.1825(2) 0.7688(3) 0.5128(3) 0.0348(14) Uani 1 1 d . . .
H50A H 0.1541 0.8029 0.4975 0.052 Uiso 1 1 calc R . .
H50B H 0.2184 0.7887 0.5002 0.052 Uiso 1 1 calc R . .
H50C H 0.1803 0.7607 0.5675 0.052 Uiso 1 1 calc R . .
C51 C 0.1785(2) 0.7080(3) 0.3834(3) 0.0336(14) Uani 1 1 d . . .
H51A H 0.1710 0.6626 0.3571 0.050 Uiso 1 1 calc R . .
H51B H 0.2153 0.7245 0.3707 0.050 Uiso 1 1 calc R . .
H51C H 0.1519 0.7445 0.3677 0.050 Uiso 1 1 calc R . .
C52 C 0.0617(2) 0.4861(3) 0.5887(3) 0.0246(12) Uani 1 1 d . . .
H52 H 0.0920 0.4563 0.5676 0.030 Uiso 1 1 calc R . .
C53 C 0.0075(2) 0.4436(3) 0.5744(3) 0.0316(13) Uani 1 1 d . . .
H53A H -0.0231 0.4698 0.5970 0.047 Uiso 1 1 calc R . .
H53B H 0.0102 0.3957 0.5974 0.047 Uiso 1 1 calc R . .
H53C H 0.0015 0.4386 0.5199 0.047 Uiso 1 1 calc R . .
C54 C 0.0724(2) 0.4941(3) 0.6762(3) 0.0399(15) Uani 1 1 d . . .
H54A H 0.1085 0.5155 0.6844 0.060 Uiso 1 1 calc R . .
H54B H 0.0710 0.4466 0.7002 0.060 Uiso 1 1 calc R . .
H54C H 0.0445 0.5253 0.6985 0.060 Uiso 1 1 calc R . .
C55 C 0.3155(2) 0.4715(3) 0.3725(3) 0.0241(12) Uani 1 1 d . . .
C56 C 0.3355(2) 0.4038(3) 0.3462(3) 0.0236(12) Uani 1 1 d . . .
C57 C 0.3925(2) 0.3917(3) 0.3518(3) 0.0335(14) Uani 1 1 d . . .
H57 H 0.4071 0.3470 0.3357 0.040 Uiso 1 1 calc R . .
C58 C 0.4279(2) 0.4451(4) 0.3809(4) 0.0436(17) Uani 1 1 d . . .
H58 H 0.4659 0.4360 0.3839 0.052 Uiso 1 1 calc R . .
C59 C 0.4069(2) 0.5110(4) 0.4051(3) 0.0455(17) Uani 1 1 d . . .
H59 H 0.4313 0.5468 0.4231 0.055 Uiso 1 1 calc R . .
C60 C 0.3507(2) 0.5263(3) 0.4035(3) 0.0308(14) Uani 1 1 d . . .
C61 C 0.3283(2) 0.5987(3) 0.4333(3) 0.0322(13) Uani 1 1 d . . .
H61 H 0.2884 0.5923 0.4433 0.039 Uiso 1 1 calc R . .
C62 C 0.3347(3) 0.6600(4) 0.3731(4) 0.0452(17) Uani 1 1 d . . .
H62A H 0.3728 0.6626 0.3568 0.068 Uiso 1 1 calc R . .
H62B H 0.3239 0.7061 0.3955 0.068 Uiso 1 1 calc R . .
H62C H 0.3115 0.6495 0.3294 0.068 Uiso 1 1 calc R . .
C63 C 0.3559(3) 0.6226(4) 0.5093(3) 0.0483(17) Uani 1 1 d . . .
H63A H 0.3511 0.5847 0.5473 0.072 Uiso 1 1 calc R . .
H63B H 0.3389 0.6672 0.5272 0.072 Uiso 1 1 calc R . .
H63C H 0.3948 0.6308 0.5007 0.072 Uiso 1 1 calc R . .
C64 C 0.2976(2) 0.3470(3) 0.3130(3) 0.0320(14) Uani 1 1 d . . .
H64 H 0.2616 0.3518 0.3391 0.038 Uiso 1 1 calc R . .
C65 C 0.2880(3) 0.3606(4) 0.2266(4) 0.074(3) Uani 1 1 d . . .
H65A H 0.2772 0.4109 0.2187 0.111 Uiso 1 1 calc R . .
H65B H 0.2591 0.3287 0.2084 0.111 Uiso 1 1 calc R . .
H65C H 0.3217 0.3508 0.1988 0.111 Uiso 1 1 calc R . .
C66 C 0.3173(3) 0.2681(3) 0.3238(4) 0.0497(18) Uani 1 1 d . . .
H66A H 0.3502 0.2601 0.2935 0.075 Uiso 1 1 calc R . .
H66B H 0.2887 0.2349 0.3074 0.075 Uiso 1 1 calc R . .
H66C H 0.3256 0.2597 0.3773 0.075 Uiso 1 1 calc R . .
C67 C 0.1562(2) 0.2947(3) 0.4655(3) 0.0308(14) Uani 1 1 d . . .
C68 C 0.1008(3) 0.2866(4) 0.5060(5) 0.064(2) Uani 1 1 d . . .
H68A H 0.1042 0.3032 0.5583 0.095 Uiso 1 1 calc R . .
H68B H 0.0898 0.2359 0.5055 0.095 Uiso 1 1 calc R . .
H68C H 0.0733 0.3156 0.4797 0.095 Uiso 1 1 calc R . .
C69 C 0.1478(3) 0.2690(3) 0.3797(4) 0.0546(19) Uani 1 1 d . . .
H69A H 0.1224 0.3018 0.3542 0.082 Uiso 1 1 calc R . .
H69B H 0.1329 0.2201 0.3791 0.082 Uiso 1 1 calc R . .
H69C H 0.1829 0.2696 0.3533 0.082 Uiso 1 1 calc R . .
C70 C 0.2016(3) 0.2522(3) 0.5004(6) 0.076(3) Uani 1 1 d . . .
H70A H 0.2341 0.2557 0.4684 0.114 Uiso 1 1 calc R . .
H70B H 0.1906 0.2017 0.5049 0.114 Uiso 1 1 calc R . .
H70C H 0.2098 0.2716 0.5507 0.114 Uiso 1 1 calc R . .
C71 C 0.1021(2) 0.4938(2) 0.3057(3) 0.0181(12) Uani 1 1 d . . .
C72 C 0.0659(2) 0.4595(3) 0.3666(3) 0.0225(12) Uani 1 1 d . . .
H72A H 0.0295 0.4508 0.3458 0.034 Uiso 1 1 calc R . .
H72B H 0.0631 0.4922 0.4100 0.034 Uiso 1 1 calc R . .
H72C H 0.0820 0.4138 0.3829 0.034 Uiso 1 1 calc R . .
C73 C 0.1057(2) 0.4447(3) 0.2351(3) 0.0278(13) Uani 1 1 d . . .
H73A H 0.1271 0.4689 0.1958 0.042 Uiso 1 1 calc R . .
H73B H 0.0689 0.4350 0.2160 0.042 Uiso 1 1 calc R . .
H73C H 0.1233 0.3992 0.2488 0.042 Uiso 1 1 calc R . .
C74 C 0.0789(2) 0.5693(3) 0.2840(3) 0.0275(13) Uani 1 1 d . . .
H74A H 0.1025 0.5916 0.2459 0.041 Uiso 1 1 calc R . .
H74B H 0.0776 0.6000 0.3291 0.041 Uiso 1 1 calc R . .
H74C H 0.0421 0.5638 0.2634 0.041 Uiso 1 1 calc R . .
N1 N 0.0669(2) 0.9397(2) 0.1216(3) 0.0294(11) Uani 1 1 d . A .
N2 N -0.00588(18) 1.0635(2) 0.2672(2) 0.0221(10) Uani 1 1 d . A .
N3 N 0.09955(17) 1.1141(2) 0.1497(3) 0.0277(10) Uani 1 1 d . A .
N4 N 0.08436(18) 1.0143(2) 0.3000(3) 0.0199(10) Uani 1 1 d . A .
N5 N 0.04595(19) 1.0118(2) 0.3601(3) 0.0314(11) Uani 1 1 d . . .
N6 N -0.0016(2) 1.0377(2) 0.3424(3) 0.0331(12) Uani 1 1 d . . .
N7 N 0.16403(16) 0.54495(19) 0.5327(2) 0.0144(9) Uani 1 1 d . . .
N8 N 0.25625(16) 0.4858(2) 0.3679(2) 0.0180(9) Uani 1 1 d . . .
N9 N 0.17094(16) 0.3719(2) 0.4614(2) 0.0197(10) Uani 1 1 d . . .
N10 N 0.15931(17) 0.5033(2) 0.3407(3) 0.0179(10) Uani 1 1 d . . .
N11 N 0.19404(18) 0.5343(2) 0.2857(2) 0.0227(10) Uani 1 1 d . . .
N12 N 0.24529(18) 0.5255(2) 0.3014(3) 0.0222(11) Uani 1 1 d . . .
Nb1 Nb 0.059445(18) 1.04216(2) 0.18947(3) 0.02051(11) Uani 1 1 d . . .
Nb2 Nb 0.190602(15) 0.46379(2) 0.44425(2) 0.01330(10) Uani 1 1 d . . .
C31A C 0.0926(6) 1.2197(8) 0.0657(10) 0.047(5) Uani 0.418(10) 1 d P A 2
H31D H 0.0757 1.1865 0.0296 0.071 Uiso 0.418(10) 1 calc PR A 2
H31E H 0.1144 1.2553 0.0383 0.071 Uiso 0.418(10) 1 calc PR A 2
H31F H 0.0642 1.2443 0.0948 0.071 Uiso 0.418(10) 1 calc PR A 2
C32A C 0.1438(7) 1.2215(8) 0.1865(11) 0.053(5) Uani 0.418(10) 1 d P A 2
H32D H 0.1109 1.2432 0.2079 0.079 Uiso 0.418(10) 1 calc PR A 2
H32E H 0.1692 1.2597 0.1714 0.079 Uiso 0.418(10) 1 calc PR A 2
H32F H 0.1612 1.1907 0.2245 0.079 Uiso 0.418(10) 1 calc PR A 2
C33A C 0.1823(8) 1.1468(10) 0.0767(13) 0.078(8) Uani 0.418(10) 1 d P A 2
H33D H 0.2079 1.1277 0.1142 0.117 Uiso 0.418(10) 1 calc PR A 2
H33E H 0.1998 1.1856 0.0482 0.117 Uiso 0.418(10) 1 calc PR A 2
H33F H 0.1715 1.1082 0.0420 0.117 Uiso 0.418(10) 1 calc PR A 2

loop_
_atom_site_aniso_label
_atom_site_aniso_U_11
_atom_site_aniso_U_22
_atom_site_aniso_U_33
_atom_site_aniso_U_23
_atom_site_aniso_U_13
_atom_site_aniso_U_12
C1 0.046(4) 0.045(4) 0.033(4) 0.004(3) -0.006(3) 0.016(3)
C2 0.031(3) 0.025(3) 0.025(3) 0.003(2) -0.003(3) 0.005(2)
C3 0.051(4) 0.033(3) 0.029(4) 0.004(3) -0.015(3) 0.002(3)
C4 0.059(4) 0.030(3) 0.019(3) 0.001(3) -0.005(3) 0.013(3)
C5 0.110(7) 0.040(4) 0.041(4) -0.015(3) -0.030(4) 0.013(4)
C6 0.059(4) 0.040(3) 0.016(3) -0.002(3) -0.002(3) 0.030(3)
C7 0.071(5) 0.077(5) 0.035(4) 0.014(4) 0.011(4) 0.056(4)
C8 0.085(6) 0.084(6) 0.040(5) 0.008(4) 0.023(4) 0.063(5)
C9 0.108(6) 0.058(4) 0.025(4) 0.007(3) -0.001(4) 0.058(4)
C10 0.084(5) 0.030(3) 0.025(4) -0.005(3) -0.011(4) 0.022(3)
C11 0.066(4) 0.024(3) 0.024(3) -0.016(3) -0.020(4) 0.013(3)
C12 0.063(4) 0.018(3) 0.044(4) 0.000(3) -0.023(3) 0.000(3)
C13 0.048(4) 0.032(3) 0.050(4) 0.010(3) -0.012(3) -0.006(3)
C14 0.110(6) 0.037(3) 0.076(6) 0.004(4) -0.049(5) -0.021(4)
C15 0.072(6) 0.118(7) 0.068(6) 0.058(5) 0.042(5) 0.065(5)
C16 0.075(7) 0.266(14) 0.056(6) 0.087(8) 0.031(5) 0.065(8)
C17 0.102(8) 0.109(7) 0.087(7) 0.031(5) 0.067(6) 0.055(6)
C18 0.016(3) 0.024(3) 0.028(3) 0.002(2) 0.001(2) 0.000(2)
C19 0.029(3) 0.037(3) 0.060(5) -0.006(3) 0.011(3) -0.006(3)
C20 0.019(3) 0.046(4) 0.114(7) -0.016(4) 0.002(4) -0.016(3)
C21 0.018(3) 0.051(4) 0.095(6) -0.014(4) -0.004(4) 0.011(3)
C22 0.031(3) 0.032(3) 0.045(4) -0.003(3) -0.002(3) 0.004(3)
C23 0.019(3) 0.028(3) 0.032(3) 0.003(2) 0.007(2) -0.001(2)
C24 0.028(3) 0.022(3) 0.043(4) 0.011(3) 0.004(3) 0.002(2)
C25 0.043(4) 0.037(3) 0.067(5) 0.011(3) -0.014(4) -0.001(3)
C26 0.042(4) 0.025(3) 0.062(5) 0.007(3) 0.003(3) 0.003(3)
C27 0.033(4) 0.035(4) 0.086(6) -0.002(4) 0.007(4) -0.007(3)
C28 0.062(5) 0.049(4) 0.095(6) -0.013(5) -0.010(5) -0.013(3)
C29 0.069(5) 0.044(4) 0.097(6) 0.002(4) 0.035(5) -0.007(4)
C30 0.032(3) 0.032(3) 0.028(4) 0.003(3) 0.009(3) -0.012(3)
C31 0.067(8) 0.033(6) 0.026(6) 0.007(5) 0.011(6) -0.016(6)
C32 0.049(7) 0.028(5) 0.047(8) -0.007(5) 0.013(6) -0.026(5)
C33 0.038(7) 0.064(8) 0.048(8) 0.003(6) 0.017(6) -0.032(6)
C34 0.024(3) 0.031(3) 0.022(3) 0.001(2) 0.001(3) 0.004(2)
C35 0.070(6) 0.066(5) 0.120(8) -0.057(5) -0.057(5) 0.017(4)
C36 0.023(4) 0.162(9) 0.075(6) 0.056(6) 0.010(4) 0.030(5)
C37 0.045(4) 0.033(3) 0.094(6) 0.022(4) -0.029(4) 0.003(3)
C38 0.017(3) 0.036(3) 0.023(3) -0.001(2) -0.002(2) 0.001(2)
C39 0.010(2) 0.022(3) 0.017(3) 0.004(2) 0.001(2) -0.005(2)
C40 0.011(3) 0.025(3) 0.017(3) 0.005(2) -0.006(2) -0.003(2)
C41 0.024(3) 0.016(2) 0.014(3) 0.003(2) 0.000(2) 0.002(2)
C42 0.032(3) 0.027(3) 0.023(3) -0.003(2) -0.009(3) 0.007(2)
C43 0.022(3) 0.021(2) 0.015(3) -0.002(2) -0.008(2) 0.005(2)
C44 0.022(3) 0.025(3) 0.019(3) -0.006(2) 0.000(2) 0.004(2)
C45 0.024(3) 0.033(3) 0.030(3) -0.007(2) 0.000(3) 0.008(2)
C46 0.031(3) 0.024(3) 0.029(3) -0.007(2) -0.009(3) 0.015(2)
C47 0.041(3) 0.017(2) 0.024(3) 0.003(2) -0.010(3) 0.007(2)
C48 0.028(3) 0.020(3) 0.015(3) -0.004(2) -0.010(2) 0.003(2)
C49 0.033(3) 0.018(2) 0.022(3) 0.006(2) -0.010(2) 0.002(2)
C50 0.054(4) 0.023(3) 0.028(3) -0.001(2) -0.010(3) -0.010(3)
C51 0.036(3) 0.032(3) 0.034(4) 0.006(3) -0.004(3) -0.007(3)
C52 0.023(3) 0.031(3) 0.020(3) 0.007(2) 0.011(2) 0.010(2)
C53 0.028(3) 0.038(3) 0.029(3) 0.006(3) 0.002(3) 0.005(2)
C54 0.033(3) 0.056(4) 0.031(4) 0.014(3) 0.001(3) -0.001(3)
C55 0.013(3) 0.044(3) 0.016(3) 0.006(2) 0.005(2) 0.001(2)
C56 0.017(3) 0.038(3) 0.016(3) 0.009(2) 0.000(2) 0.001(2)
C57 0.026(3) 0.050(4) 0.024(3) 0.008(3) 0.004(3) 0.008(3)
C58 0.007(3) 0.085(5) 0.039(4) 0.002(3) 0.003(3) -0.002(3)
C59 0.023(3) 0.081(5) 0.033(4) -0.023(3) 0.003(3) -0.019(3)
C60 0.015(3) 0.056(4) 0.022(3) -0.006(3) 0.008(2) -0.017(3)
C61 0.017(2) 0.051(3) 0.028(4) -0.004(3) 0.004(3) -0.015(2)
C62 0.040(4) 0.059(4) 0.036(4) 0.002(3) -0.007(3) -0.021(3)
C63 0.046(4) 0.064(4) 0.035(4) -0.016(3) 0.004(3) -0.016(3)
C64 0.023(3) 0.026(3) 0.047(4) 0.006(3) 0.002(3) 0.005(2)
C65 0.110(7) 0.045(4) 0.067(6) 0.003(4) -0.058(5) -0.011(4)
C66 0.050(4) 0.039(3) 0.061(5) 0.006(3) -0.004(4) 0.018(3)
C67 0.029(3) 0.017(2) 0.047(4) -0.001(2) 0.001(3) -0.007(2)
C68 0.046(4) 0.047(4) 0.098(7) 0.035(4) -0.003(4) -0.022(3)
C69 0.060(5) 0.025(3) 0.079(6) -0.011(3) -0.007(4) -0.009(3)
C70 0.050(4) 0.035(4) 0.144(8) 0.032(4) -0.043(5) -0.015(3)
C71 0.012(3) 0.020(3) 0.023(3) 0.001(2) -0.009(2) 0.001(2)
C72 0.012(3) 0.029(3) 0.027(3) 0.004(2) -0.004(2) -0.001(2)
C73 0.019(3) 0.039(3) 0.026(3) -0.006(2) -0.004(2) 0.001(2)
C74 0.024(3) 0.029(3) 0.029(3) 0.007(2) -0.007(3) 0.000(2)
N1 0.044(3) 0.022(2) 0.023(3) 0.0024(19) 0.001(2) 0.010(2)
N2 0.024(2) 0.021(2) 0.021(3) 0.0050(19) -0.001(2) 0.0024(19)
N3 0.026(2) 0.033(2) 0.025(3) 0.005(2) 0.001(2) -0.0037(19)
N4 0.026(3) 0.017(2) 0.017(3) 0.0023(18) 0.002(2) 0.0012(18)
N5 0.029(3) 0.037(3) 0.028(3) 0.006(2) 0.007(2) 0.010(2)
N6 0.033(3) 0.041(3) 0.026(3) 0.005(2) 0.003(2) 0.006(2)
N7 0.015(2) 0.0140(19) 0.015(2) 0.0050(16) -0.0024(18) 0.0014(16)
N8 0.011(2) 0.025(2) 0.018(2) 0.0043(19) -0.0023(19) -0.0012(18)
N9 0.017(2) 0.025(2) 0.017(3) 0.0011(17) -0.0014(18) -0.0037(17)
N10 0.012(2) 0.021(2) 0.021(3) 0.0009(19) -0.0014(19) -0.0019(17)
N11 0.024(2) 0.031(3) 0.014(2) 0.0053(19) 0.000(2) -0.005(2)
N12 0.018(3) 0.029(3) 0.020(3) 0.009(2) -0.001(2) -0.0089(19)
Nb1 0.0201(2) 0.0213(2) 0.0201(3) 0.0028(2) 0.0025(2) 0.00344(18)
Nb2 0.01092(19) 0.01687(18) 0.0121(2) 0.0022(2) -0.0016(2) -0.00083(16)
C31A 0.037(9) 0.044(9) 0.060(12) 0.010(9) 0.015(8) -0.003(7)
C32A 0.051(11) 0.042(8) 0.066(12) 0.004(9) -0.007(10) -0.020(8)
C33A 0.078(15) 0.070(13) 0.086(18) 0.037(12) 0.056(14) 0.011(11)

loop_
_atom_type_symbol
_atom_type_description
_atom_type_scat_dispersion_real
_atom_type_scat_dispersion_imag
_atom_type_scat_source
C C 0.0033 0.0016 'International Tables Vol C Tables 4.2.6.8 and 6.1.1.4'
H H 0.0000 0.0000 'International Tables Vol C Tables 4.2.6.8 and 6.1.1.4'
N N 0.0061 0.0033 'International Tables Vol C Tables 4.2.6.8 and 6.1.1.4'
Nb Nb -2.0727 0.6215 'International Tables Vol C Tables 4.2.6.8 and 6.1.1.4'

loop_
_geom_angle_atom_site_label_1
_geom_angle_atom_site_label_2
_geom_angle_atom_site_label_3
_geom_angle
C2 C1 H1A 109.5
C2 C1 H1B 109.5
H1A C1 H1B 109.5
C2 C1 H1C 109.5
H1A C1 H1C 109.5
H1B C1 H1C 109.5
C3 C2 C1 116.0(5)
C3 C2 Nb1 110.7(4)
C1 C2 Nb1 132.8(4)
C2 C3 C4 120.5(6)
C2 C3 H3 119.7
C4 C3 H3 119.7
N1 C4 C3 118.9(5)
N1 C4 C5 123.3(5)
C3 C4 C5 117.8(5)
C4 C5 H5A 109.5
C4 C5 H5B 109.5
H5A C5 H5B 109.5
C4 C5 H5C 109.5
H5A C5 H5C 109.5
H5B C5 H5C 109.5
C7 C6 C11 123.7(5)
C7 C6 N1 118.0(6)
C11 C6 N1 118.3(5)
C6 C7 C8 116.9(7)
C6 C7 C15 122.5(6)
C8 C7 C15 120.6(7)
C9 C8 C7 120.6(7)
C9 C8 H8 119.7
C7 C8 H8 119.7
C10 C9 C8 120.4(6)
C10 C9 H9 119.8
C8 C9 H9 119.8
C9 C10 C11 122.8(6)
C9 C10 H10 118.6
C11 C10 H10 118.6
C10 C11 C6 115.6(6)
C10 C11 C12 120.7(6)
C6 C11 C12 123.6(5)
C11 C12 C13 111.9(5)
C11 C12 C14 111.4(5)
C13 C12 C14 109.2(5)
C11 C12 H12 108.1
C13 C12 H12 108.1
C14 C12 H12 108.1
C12 C13 H13A 109.5
C12 C13 H13B 109.5
H13A C13 H13B 109.5
C12 C13 H13C 109.5
H13A C13 H13C 109.5
H13B C13 H13C 109.5
C12 C14 H14A 109.5
C12 C14 H14B 109.5
H14A C14 H14B 109.5
C12 C14 H14C 109.5
H14A C14 H14C 109.5
H14B C14 H14C 109.5
C7 C15 C17 115.0(7)
C7 C15 C16 108.7(9)
C17 C15 C16 108.3(7)
C7 C15 H15 108.2
C17 C15 H15 108.2
C16 C15 H15 108.2
C15 C16 H16A 109.5
C15 C16 H16B 109.5
H16A C16 H16B 109.5
C15 C16 H16C 109.5
H16A C16 H16C 109.5
H16B C16 H16C 109.5
C15 C17 H17A 109.5
C15 C17 H17B 109.5
H17A C17 H17B 109.5
C15 C17 H17C 109.5
H17A C17 H17C 109.5
H17B C17 H17C 109.5
C23 C18 C19 120.7(5)
C23 C18 N2 120.9(4)
C19 C18 N2 118.4(4)
C20 C19 C18 117.3(5)
C20 C19 C27 119.1(5)
C18 C19 C27 123.6(5)
C21 C20 C19 122.3(6)
C21 C20 H20 118.9
C19 C20 H20 118.9
C20 C21 C22 118.9(6)
C20 C21 H21 120.5
C22 C21 H21 120.5
C23 C22 C21 120.1(5)
C23 C22 H22 120.0
C21 C22 H22 120.0
C22 C23 C18 120.7(5)
C22 C23 C24 118.8(5)
C18 C23 C24 120.5(5)
C25 C24 C26 109.7(5)
C25 C24 C23 111.2(5)
C26 C24 C23 113.5(5)
C25 C24 H24 107.4
C26 C24 H24 107.4
C23 C24 H24 107.4
C24 C25 H25A 109.5
C24 C25 H25B 109.5
H25A C25 H25B 109.5
C24 C25 H25C 109.5
H25A C25 H25C 109.5
H25B C25 H25C 109.5
C24 C26 H26A 109.5
C24 C26 H26B 109.5
H26A C26 H26B 109.5
C24 C26 H26C 109.5
H26A C26 H26C 109.5
H26B C26 H26C 109.5
C28 C27 C19 112.2(6)
C28 C27 C29 112.0(6)
C19 C27 C29 110.3(6)
C28 C27 H27 107.4
C19 C27 H27 107.4
C29 C27 H27 107.4
C27 C28 H28A 109.5
C27 C28 H28B 109.5
H28A C28 H28B 109.5
C27 C28 H28C 109.5
H28A C28 H28C 109.5
H28B C28 H28C 109.5
C27 C29 H29A 109.5
C27 C29 H29B 109.5
H29A C29 H29B 109.5
C27 C29 H29C 109.5
H29A C29 H29C 109.5
H29B C29 H29C 109.5
N3 C30 C32A 105.3(7)
N3 C30 C31A 110.2(7)
C32A C30 C31A 111.2(10)
N3 C30 C31 106.7(5)
C32A C30 C31 147.5(8)
C31A C30 C31 51.4(7)
N3 C30 C32 111.8(5)
C32A C30 C32 53.4(7)
C31A C30 C32 59.2(8)
C31 C30 C32 108.2(7)
N3 C30 C33 112.2(6)
C32A C30 C33 62.2(8)
C31A C30 C33 137.2(8)
C31 C30 C33 109.5(8)
C32 C30 C33 108.4(7)
N3 C30 C33A 106.4(7)
C32A C30 C33A 111.8(12)
C31A C30 C33A 111.7(11)
C31 C30 C33A 63.9(10)
C32 C30 C33A 141.5(8)
C33 C30 C33A 50.1(9)
C30 C31 H31A 109.5
C30 C31 H31B 109.5
C30 C31 H31C 109.5
C30 C32 H32A 109.5
C30 C32 H32B 109.5
C30 C32 H32C 109.5
C30 C33 H33A 109.5
C30 C33 H33B 109.5
C30 C33 H33C 109.5
N4 C34 C36 106.4(5)
N4 C34 C37 111.3(5)
C36 C34 C37 110.1(6)
N4 C34 C35 110.8(5)
C36 C34 C35 109.9(7)
C37 C34 C35 108.4(6)
C34 C35 H35A 109.5
C34 C35 H35B 109.5
H35A C35 H35B 109.5
C34 C35 H35C 109.5
H35A C35 H35C 109.5
H35B C35 H35C 109.5
C34 C36 H36A 109.5
C34 C36 H36B 109.5
H36A C36 H36B 109.5
C34 C36 H36C 109.5
H36A C36 H36C 109.5
H36B C36 H36C 109.5
C34 C37 H37A 109.5
C34 C37 H37B 109.5
H37A C37 H37B 109.5
C34 C37 H37C 109.5
H37A C37 H37C 109.5
H37B C37 H37C 109.5
C39 C38 H38A 109.5
C39 C38 H38B 109.5
H38A C38 H38B 109.5
C39 C38 H38C 109.5
H38A C38 H38C 109.5
H38B C38 H38C 109.5
C40 C39 C38 118.6(5)
C40 C39 Nb2 109.9(4)
C38 C39 Nb2 130.9(4)
C39 C40 C41 121.1(5)
C39 C40 H40 119.5
C41 C40 H40 119.5
N7 C41 C40 118.9(5)
N7 C41 C42 122.8(4)
C40 C41 C42 118.3(5)
C41 C42 H42A 109.5
C41 C42 H42B 109.5
H42A C42 H42B 109.5
C41 C42 H42C 109.5
H42A C42 H42C 109.5
H42B C42 H42C 109.5
C48 C43 C44 121.9(5)
C48 C43 N7 121.3(4)
C44 C43 N7 116.8(4)
C45 C44 C43 117.4(5)
C45 C44 C52 121.2(5)
C43 C44 C52 121.3(4)
C46 C45 C44 120.9(5)
C46 C45 H45 119.6
C44 C45 H45 119.6
C47 C46 C45 120.3(5)
C47 C46 H46 119.8
C45 C46 H46 119.8
C46 C47 C48 121.5(5)
C46 C47 H47 119.2
C48 C47 H47 119.2
C43 C48 C47 117.8(5)
C43 C48 C49 122.7(4)
C47 C48 C49 119.5(4)
C48 C49 C51 111.7(4)
C48 C49 C50 111.0(4)
C51 C49 C50 110.0(4)
C48 C49 H49 108.0
C51 C49 H49 108.0
C50 C49 H49 108.0
C49 C50 H50A 109.5
C49 C50 H50B 109.5
H50A C50 H50B 109.5
C49 C50 H50C 109.5
H50A C50 H50C 109.5
H50B C50 H50C 109.5
C49 C51 H51A 109.5
C49 C51 H51B 109.5
H51A C51 H51B 109.5
C49 C51 H51C 109.5
H51A C51 H51C 109.5
H51B C51 H51C 109.5
C44 C52 C53 114.5(4)
C44 C52 C54 110.5(4)
C53 C52 C54 110.3(4)
C44 C52 H52 107.0
C53 C52 H52 107.0
C54 C52 H52 107.0
C52 C53 H53A 109.5
C52 C53 H53B 109.5
H53A C53 H53B 109.5
C52 C53 H53C 109.5
H53A C53 H53C 109.5
H53B C53 H53C 109.5
C52 C54 H54A 109.5
C52 C54 H54B 109.5
H54A C54 H54B 109.5
C52 C54 H54C 109.5
H54A C54 H54C 109.5
H54B C54 H54C 109.5
C56 C55 C60 122.6(5)
C56 C55 N8 118.6(4)
C60 C55 N8 118.9(5)
C57 C56 C55 117.1(5)
C57 C56 C64 121.3(5)
C55 C56 C64 121.7(4)
C58 C57 C56 121.3(5)
C58 C57 H57 119.3
C56 C57 H57 119.3
C59 C58 C57 120.0(5)
C59 C58 H58 120.0
C57 C58 H58 120.0
C58 C59 C60 122.1(6)
C58 C59 H59 119.0
C60 C59 H59 119.0
C59 C60 C55 116.9(5)
C59 C60 C61 121.1(5)
C55 C60 C61 122.0(5)
C60 C61 C63 112.6(5)
C60 C61 C62 111.4(5)
C63 C61 C62 109.5(4)
C60 C61 H61 107.7
C63 C61 H61 107.7
C62 C61 H61 107.7
C61 C62 H62A 109.5
C61 C62 H62B 109.5
H62A C62 H62B 109.5
C61 C62 H62C 109.5
H62A C62 H62C 109.5
H62B C62 H62C 109.5
C61 C63 H63A 109.5
C61 C63 H63B 109.5
H63A C63 H63B 109.5
C61 C63 H63C 109.5
H63A C63 H63C 109.5
H63B C63 H63C 109.5
C56 C64 C66 114.5(5)
C56 C64 C65 110.8(5)
C66 C64 C65 108.5(5)
C56 C64 H64 107.6
C66 C64 H64 107.6
C65 C64 H64 107.6
C64 C65 H65A 109.5
C64 C65 H65B 109.5
H65A C65 H65B 109.5
C64 C65 H65C 109.5
H65A C65 H65C 109.5
H65B C65 H65C 109.5
C64 C66 H66A 109.5
C64 C66 H66B 109.5
H66A C66 H66B 109.5
C64 C66 H66C 109.5
H66A C66 H66C 109.5
H66B C66 H66C 109.5
N9 C67 C70 110.4(4)
N9 C67 C68 109.4(4)
C70 C67 C68 114.3(6)
N9 C67 C69 105.8(4)
C70 C67 C69 109.3(6)
C68 C67 C69 107.2(5)
C67 C68 H68A 109.5
C67 C68 H68B 109.5
H68A C68 H68B 109.5
C67 C68 H68C 109.5
H68A C68 H68C 109.5
H68B C68 H68C 109.5
C67 C69 H69A 109.5
C67 C69 H69B 109.5
H69A C69 H69B 109.5
C67 C69 H69C 109.5
H69A C69 H69C 109.5
H69B C69 H69C 109.5
C67 C70 H70A 109.5
C67 C70 H70B 109.5
H70A C70 H70B 109.5
C67 C70 H70C 109.5
H70A C70 H70C 109.5
H70B C70 H70C 109.5
C72 C71 N10 107.0(4)
C72 C71 C73 110.8(4)
N10 C71 C73 109.7(4)
C72 C71 C74 109.5(4)
N10 C71 C74 109.1(4)
C73 C71 C74 110.6(4)
C71 C72 H72A 109.5
C71 C72 H72B 109.5
H72A C72 H72B 109.5
C71 C72 H72C 109.5
H72A C72 H72C 109.5
H72B C72 H72C 109.5
C71 C73 H73A 109.5
C71 C73 H73B 109.5
H73A C73 H73B 109.5
C71 C73 H73C 109.5
H73A C73 H73C 109.5
H73B C73 H73C 109.5
C71 C74 H74A 109.5
C71 C74 H74B 109.5
H74A C74 H74B 109.5
C71 C74 H74C 109.5
H74A C74 H74C 109.5
H74B C74 H74C 109.5
C4 N1 C6 121.0(5)
C4 N1 Nb1 112.7(3)
C6 N1 Nb1 126.0(4)
N6 N2 C18 106.8(4)
N6 N2 Nb1 118.8(3)
C18 N2 Nb1 133.7(3)
C30 N3 Nb1 175.2(4)
N5 N4 C34 108.2(4)
N5 N4 Nb1 120.5(3)
C34 N4 Nb1 131.0(4)
N6 N5 N4 113.7(4)
N5 N6 N2 114.8(5)
C41 N7 C43 122.5(4)
C41 N7 Nb2 112.9(3)
C43 N7 Nb2 123.9(3)
N12 N8 C55 109.0(4)
N12 N8 Nb2 118.7(3)
C55 N8 Nb2 132.1(3)
C67 N9 Nb2 172.9(4)
N11 N10 C71 108.6(4)
N11 N10 Nb2 121.1(3)
C71 N10 Nb2 129.5(3)
N12 N11 N10 112.7(4)
N11 N12 N8 115.3(4)
N3 Nb1 N4 112.61(19)
N3 Nb1 N2 121.36(18)
N4 Nb1 N2 70.67(16)
N3 Nb1 N1 111.87(19)
N4 Nb1 N1 105.21(16)
N2 Nb1 N1 123.83(17)
N3 Nb1 C2 91.0(2)
N4 Nb1 C2 152.4(2)
N2 Nb1 C2 85.16(18)
N1 Nb1 C2 77.01(18)
N9 Nb2 N10 112.14(17)
N9 Nb2 N8 119.31(17)
N10 Nb2 N8 70.21(16)
N9 Nb2 N7 115.89(16)
N10 Nb2 N7 105.22(15)
N8 Nb2 N7 121.61(14)
N9 Nb2 C39 92.05(17)
N10 Nb2 C39 150.53(16)
N8 Nb2 C39 83.56(16)
N7 Nb2 C39 76.88(16)
C30 C31A H31D 109.5
C30 C31A H31E 109.5
H31D C31A H31E 109.5
C30 C31A H31F 109.5
H31D C31A H31F 109.5
H31E C31A H31F 109.5
C30 C32A H32D 109.5
C30 C32A H32E 109.5
H32D C32A H32E 109.5
C30 C32A H32F 109.5
H32D C32A H32F 109.5
H32E C32A H32F 109.5
C30 C33A H33D 109.5
C30 C33A H33E 109.5
H33D C33A H33E 109.5
C30 C33A H33F 109.5
H33D C33A H33F 109.5
H33E C33A H33F 109.5

loop_
_geom_bond_atom_site_label_1
_geom_bond_atom_site_label_2
_geom_bond_distance
C1 C2 1.514(7)
C1 H1A 0.9600
C1 H1B 0.9600
C1 H1C 0.9600
C2 C3 1.321(8)
C2 Nb1 2.235(6)
C3 C4 1.462(8)
C3 H3 0.9300
C4 N1 1.309(7)
C4 C5 1.526(8)
C5 H5A 0.9600
C5 H5B 0.9600
C5 H5C 0.9600
C6 C7 1.384(9)
C6 C11 1.424(9)
C6 N1 1.444(7)
C7 C8 1.414(8)
C7 C15 1.508(10)
C8 C9 1.395(10)
C8 H8 0.9300
C9 C10 1.351(9)
C9 H9 0.9300
C10 C11 1.397(7)
C10 H10 0.9300
C11 C12 1.498(8)
C12 C13 1.533(8)
C12 C14 1.540(8)
C12 H12 0.9800
C13 H13A 0.9600
C13 H13B 0.9600
C13 H13C 0.9600
C14 H14A 0.9600
C14 H14B 0.9600
C14 H14C 0.9600
C15 C17 1.531(14)
C15 C16 1.558(13)
C15 H15 0.9800
C16 H16A 0.9600
C16 H16B 0.9600
C16 H16C 0.9600
C17 H17A 0.9600
C17 H17B 0.9600
C17 H17C 0.9600
C18 C23 1.381(7)
C18 C19 1.404(7)
C18 N2 1.447(6)
C19 C20 1.402(9)
C19 C27 1.519(8)
C20 C21 1.374(9)
C20 H20 0.9300
C21 C22 1.400(8)
C21 H21 0.9300
C22 C23 1.375(7)
C22 H22 0.9300
C23 C24 1.537(7)
C24 C25 1.509(9)
C24 C26 1.530(7)
C24 H24 0.9800
C25 H25A 0.9600
C25 H25B 0.9600
C25 H25C 0.9600
C26 H26A 0.9600
C26 H26B 0.9600
C26 H26C 0.9600
C27 C28 1.516(10)
C27 C29 1.523(10)
C27 H27 0.9800
C28 H28A 0.9600
C28 H28B 0.9600
C28 H28C 0.9600
C29 H29A 0.9600
C29 H29B 0.9600
C29 H29C 0.9600
C30 N3 1.456(6)
C30 C32A 1.455(17)
C30 C31A 1.488(16)
C30 C31 1.506(12)
C30 C32 1.519(11)
C30 C33 1.528(12)
C30 C33A 1.579(18)
C31 H31A 0.9600
C31 H31B 0.9600
C31 H31C 0.9600
C32 H32A 0.9600
C32 H32B 0.9600
C32 H32C 0.9600
C33 H33A 0.9600
C33 H33B 0.9600
C33 H33C 0.9600
C34 N4 1.483(7)
C34 C36 1.501(9)
C34 C37 1.503(8)
C34 C35 1.521(9)
C35 H35A 0.9600
C35 H35B 0.9600
C35 H35C 0.9600
C36 H36A 0.9600
C36 H36B 0.9600
C36 H36C 0.9600
C37 H37A 0.9600
C37 H37B 0.9600
C37 H37C 0.9600
C38 C39 1.505(7)
C38 H38A 0.9600
C38 H38B 0.9600
C38 H38C 0.9600
C39 C40 1.344(7)
C39 Nb2 2.245(5)
C40 C41 1.449(7)
C40 H40 0.9300
C41 N7 1.308(6)
C41 C42 1.503(7)
C42 H42A 0.9600
C42 H42B 0.9600
C42 H42C 0.9600
C43 C48 1.389(7)
C43 C44 1.412(7)
C43 N7 1.439(6)
C44 C45 1.396(7)
C44 C52 1.519(7)
C45 C46 1.385(7)
C45 H45 0.9300
C46 C47 1.360(8)
C46 H46 0.9300
C47 C48 1.398(7)
C47 H47 0.9300
C48 C49 1.522(7)
C49 C51 1.527(8)
C49 C50 1.528(7)
C49 H49 0.9800
C50 H50A 0.9600
C50 H50B 0.9600
C50 H50C 0.9600
C51 H51A 0.9600
C51 H51B 0.9600
C51 H51C 0.9600
C52 C53 1.535(7)
C52 C54 1.546(7)
C52 H52 0.9800
C53 H53A 0.9600
C53 H53B 0.9600
C53 H53C 0.9600
C54 H54A 0.9600
C54 H54B 0.9600
C54 H54C 0.9600
C55 C56 1.399(7)
C55 C60 1.413(7)
C55 N8 1.449(6)
C56 C57 1.392(7)
C56 C64 1.491(7)
C57 C58 1.385(8)
C57 H57 0.9300
C58 C59 1.367(9)
C58 H58 0.9300
C59 C60 1.381(8)
C59 H59 0.9300
C60 C61 1.513(8)
C61 C63 1.536(8)
C61 C62 1.534(8)
C61 H61 0.9800
C62 H62A 0.9600
C62 H62B 0.9600
C62 H62C 0.9600
C63 H63A 0.9600
C63 H63B 0.9600
C63 H63C 0.9600
C64 C66 1.523(7)
C64 C65 1.535(8)
C64 H64 0.9800
C65 H65A 0.9600
C65 H65B 0.9600
C65 H65C 0.9600
C66 H66A 0.9600
C66 H66B 0.9600
C66 H66C 0.9600
C67 N9 1.450(6)
C67 C70 1.467(8)
C67 C68 1.512(8)
C67 C69 1.571(9)
C68 H68A 0.9600
C68 H68B 0.9600
C68 H68C 0.9600
C69 H69A 0.9600
C69 H69B 0.9600
C69 H69C 0.9600
C70 H70A 0.9600
C70 H70B 0.9600
C70 H70C 0.9600
C71 C72 1.502(7)
C71 N10 1.514(6)
C71 C73 1.517(7)
C71 C74 1.530(7)
C72 H72A 0.9600
C72 H72B 0.9600
C72 H72C 0.9600
C73 H73A 0.9600
C73 H73B 0.9600
C73 H73C 0.9600
C74 H74A 0.9600
C74 H74B 0.9600
C74 H74C 0.9600
N1 Nb1 2.212(4)
N2 N6 1.388(6)
N2 Nb1 2.106(4)
N3 Nb1 1.766(4)
N4 N5 1.393(6)
N4 Nb1 2.069(4)
N5 N6 1.273(6)
N7 Nb2 2.222(4)
N8 N12 1.385(6)
N8 Nb2 2.098(4)
N9 Nb2 1.761(4)
N10 N11 1.386(6)
N10 Nb2 2.074(4)
N11 N12 1.272(6)
C31A H31D 0.9600
C31A H31E 0.9600
C31A H31F 0.9600
C32A H32D 0.9600
C32A H32E 0.9600
C32A H32F 0.9600
C33A H33D 0.9600
C33A H33E 0.9600
C33A H33F 0.9600
